data_7228641
loop_
_publ_author_name
'Buffeteau, Thierry'
'Pitrat, Delphine'
'Daugey, Nicolas'
'Calin, Nathalie'
'Jean, Marion'
'Vanthuyne, Nicolas'
'Ducasse, Laurent'
'Wien, Frank'
'Brotin, Thierry'

_publ_section_title
;
 Chiroptical properties of cryptophane-111
;
_journal_name_full 'Phys. Chem. Chem. Phys.'
_journal_paper_doi 10.1039/C7CP02045G
_journal_year 2017
_chemical_formula_moiety 'C45 H36 O6, C5 H5 N'
_chemical_formula_sum 'C50 H41 N O6'
_chemical_formula_weight 751.84
_chemical_name_systematic
;
 ?
;
_space_group_crystal_system orthorhombic
_space_group_IT_number 19
_space_group_name_Hall 'P 2ac 2ab'
_space_group_name_H-M_alt 'P 21 21 21'
_symmetry_space_group_name_Hall 'P 2ac 2ab'
_symmetry_space_group_name_H-M 'P 21 21 21'
_atom_sites_solution_hydrogens geom
_audit_creation_method SHELXL-2013
_audit_update_record
;
2017-03-13 deposited with the CCDC.
2017-07-05 downloaded from the CCDC.
;
_cell_angle_alpha 90
_cell_angle_beta 90
_cell_angle_gamma 90
_cell_formula_units_Z 4
_cell_length_a 10.5518(5)
_cell_length_b 10.7827(5)
_cell_length_c 32.7161(13)
_cell_measurement_reflns_used 27190
_cell_measurement_temperature 80
_cell_measurement_theta_max 66.8910
_cell_measurement_theta_min 4.2740
_cell_volume 3722.3(3)
_computing_cell_refinement 'CrysAlisPro, (Agilent, 2011)'
_computing_data_collection 'Gemini, (Oxford Diffraction, 2006)'
_computing_data_reduction 'CrysAlisPro, (Agilent, 2011)'
_computing_molecular_graphics 'SHELXLe  (Sheldrick, 2011)'
_computing_publication_material 'SHELXLe  (Sheldrick, 2011)'
_computing_structure_refinement 'SHELXL-2013 (Sheldrick, 2013)'
_computing_structure_solution 'SHELXS-97 (Sheldrick, 1990)'
_diffrn_ambient_temperature 80
_diffrn_detector_area_resol_mean 10.4685
_diffrn_measured_fraction_theta_full 0.982
_diffrn_measured_fraction_theta_max 0.981
_diffrn_measurement_device_type 'Xcalibur, Atlas, Gemini ultra'
_diffrn_measurement_method '\w scans'
_diffrn_radiation_type CuK\a
_diffrn_radiation_wavelength 1.54184
_diffrn_reflns_av_R_equivalents 0.1755
_diffrn_reflns_av_unetI/netI 0.0562
_diffrn_reflns_Laue_measured_fraction_full 0.982
_diffrn_reflns_Laue_measured_fraction_max 0.981
_diffrn_reflns_limit_h_max 12
_diffrn_reflns_limit_h_min -12
_diffrn_reflns_limit_k_max 12
_diffrn_reflns_limit_k_min -12
_diffrn_reflns_limit_l_max 38
_diffrn_reflns_limit_l_min -36
_diffrn_reflns_number 63817
_diffrn_reflns_point_group_measured_fraction_full 0.980
_diffrn_reflns_point_group_measured_fraction_max 0.978
_diffrn_reflns_theta_full 67.684
_diffrn_reflns_theta_max 67.790
_diffrn_reflns_theta_min 4.317
_diffrn_source 'sealed X-ray tube'
_exptl_absorpt_coefficient_mu 0.701
_exptl_absorpt_correction_T_max 0.900
_exptl_absorpt_correction_T_min 0.717
_exptl_absorpt_correction_type analytical
_exptl_absorpt_process_details
;
CrysAlisPro, Agilent Technologies,
Version 1.171.37.31 (release 14-01-2014 CrysAlis171 .NET)
(compiled Jan 14 2014,18:38:05)
Analytical numeric absorption correction using a multifaceted crystal
            model based on expressions derived by R.C. Clark & J.S. Reid.
(Clark, R. C. & Reid, J. S. (1995). Acta Cryst. A51, 887-897)
Empirical absorption correction using spherical harmonics,
 implemented in SCALE3 ABSPACK scaling algorithm.
;
_exptl_crystal_colour 'clear intense colourless'
_exptl_crystal_density_diffrn 1.342
_exptl_crystal_density_method 'not measured'
_exptl_crystal_description prism
_exptl_crystal_F_000 1584
_exptl_crystal_recrystallization_method 'From the Melt'
_exptl_crystal_size_max 0.3230
_exptl_crystal_size_mid 0.1838
_exptl_crystal_size_min 0.0921
_refine_diff_density_max 0.292
_refine_diff_density_min -0.263
_refine_diff_density_rms 0.064
_refine_ls_abs_structure_details
;
 Flack x determined using 2487 quotients [(I+)-(I-)]/[(I+)+(I-)]
 (Parsons and Flack (2004), Acta Cryst. A60, s61).
;
_refine_ls_abs_structure_Flack -0.04(11)
_refine_ls_extinction_coef 0.0025(3)
_refine_ls_extinction_expression Fc^*^=kFc[1+0.001xFc^2^\l^3^/sin(2\q)]^-1/4^
_refine_ls_extinction_method SHELXL
_refine_ls_goodness_of_fit_ref 1.069
_refine_ls_hydrogen_treatment constr
_refine_ls_matrix_type full
_refine_ls_number_parameters 515
_refine_ls_number_reflns 6606
_refine_ls_number_restraints 0
_refine_ls_restrained_S_all 1.069
_refine_ls_R_factor_all 0.0590
_refine_ls_R_factor_gt 0.0526
_refine_ls_shift/su_max 0.001
_refine_ls_shift/su_mean 0.000
_refine_ls_structure_factor_coef Fsqd
_refine_ls_weighting_details 'w=1/[\s^2^(Fo^2^)+(0.0744P)^2^+1.0885P] where P=(Fo^2^+2Fc^2^)/3'
_refine_ls_weighting_scheme calc
_refine_ls_wR_factor_gt 0.1197
_refine_ls_wR_factor_ref 0.1269
_reflns_Friedel_coverage 0.764
_reflns_Friedel_fraction_full 0.977
_reflns_Friedel_fraction_max 0.975
_reflns_number_gt 6155
_reflns_number_total 6606
_reflns_threshold_expression 'I > 2\s(I)'
_cod_data_source_file c7cp02045g2.cif
_cod_data_source_block cr111-
_cod_database_code 7228641
_shelx_space_group_comment
;
The symmetry employed for this shelxl refinement is uniquely defined
by the following loop, which should always be used as a source of
symmetry information in preference to the above space-group names.
They are only intended as comments.
;
_shelxl_version_number 2013-4

loop_
_space_group_symop_operation_xyz
'x, y, z'
'-x+1/2, -y, z+1/2'
'x+1/2, -y+1/2, -z'
'-x, y+1/2, -z+1/2'

loop_
_atom_site_label
_atom_site_type_symbol
_atom_site_fract_x
_atom_site_fract_y
_atom_site_fract_z
_atom_site_U_iso_or_equiv
_atom_site_adp_type
_atom_site_occupancy
_atom_site_site_symmetry_order
_atom_site_calc_flag
_atom_site_refinement_flags_posn
_atom_site_refinement_flags_adp
C1 C 1.0304(3) 0.0476(4) 0.16304(10) 0.0217(7) Uani 1 1 d . .
H1 H 1.0988 0.0848 0.1761 0.026 Uiso 1 1 calc R U
C2 C 0.7093(3) -0.0999(3) 0.09831(9) 0.0191(7) Uani 1 1 d . .
H2A H 0.7377 -0.1537 0.0764 0.023 Uiso 1 1 calc R U
H2B H 0.6503 -0.1459 0.1153 0.023 Uiso 1 1 calc R U
O1 O 1.1908(2) 0.2168(2) 0.07031(7) 0.0210(5) Uani 1 1 d . .
C3 C 0.5854(3) 0.5712(3) 0.17857(9) 0.0172(7) Uani 1 1 d . .
H3 H 0.5689 0.5852 0.2061 0.021 Uiso 1 1 calc R U
C4 C 0.9367(3) -0.0410(3) 0.10314(9) 0.0177(7) Uani 1 1 d . .
H4 H 0.9447 -0.0674 0.0762 0.021 Uiso 1 1 calc R U
C5 C 0.4345(3) 0.1926(4) 0.18639(10) 0.0236(8) Uani 1 1 d . .
H5 H 0.3620 0.2111 0.1714 0.028 Uiso 1 1 calc R U
C6 C 0.6299(3) 0.5368(3) 0.09596(8) 0.0143(6) Uani 1 1 d . .
H6 H 0.6434 0.5280 0.0680 0.017 Uiso 1 1 calc R U
O2 O 1.1543(2) 0.0286(3) 0.10257(7) 0.0260(6) Uani 1 1 d . .
O3 O 0.8181(2) 0.2755(2) 0.28334(6) 0.0217(5) Uani 1 1 d . .
O4 O 0.6006(2) 0.3249(2) 0.27243(7) 0.0239(6) Uani 1 1 d . .
O5 O 0.4177(2) 0.4439(2) 0.09197(6) 0.0188(5) Uani 1 1 d . .
O6 O 0.5315(2) 0.3581(2) 0.03557(6) 0.0185(5) Uani 1 1 d . .
C7 C 1.0389(3) 0.0142(3) 0.12264(10) 0.0202(7) Uani 1 1 d . .
C8 C 0.7047(3) 0.6004(3) 0.16292(9) 0.0155(6) Uani 1 1 d . .
C9 C 1.1221(3) 0.3823(3) 0.11216(9) 0.0166(7) Uani 1 1 d . .
H9 H 1.1933 0.3691 0.1283 0.020 Uiso 1 1 calc R U
C10 C 0.8507(3) 0.6144(3) 0.10052(8) 0.0165(7) Uani 1 1 d . .
H10A H 0.8945 0.6770 0.1165 0.020 Uiso 1 1 calc R U
H10B H 0.8338 0.6494 0.0738 0.020 Uiso 1 1 calc R U
C11 C 0.8726(3) 0.3547(3) 0.25509(8) 0.0183(7) Uani 1 1 d . .
C12 C 0.4970(3) 0.1853(3) 0.08335(9) 0.0177(7) Uani 1 1 d . .
H12 H 0.4255 0.2223 0.0947 0.021 Uiso 1 1 calc R U
C13 C 1.0979(3) 0.3040(3) 0.07963(9) 0.0165(7) Uani 1 1 d . .
C14 C 1.0412(3) 0.4806(3) 0.12108(8) 0.0155(7) Uani 1 1 d . .
C15 C 0.5733(3) 0.2396(3) 0.24217(9) 0.0204(7) Uani 1 1 d . .
C16 C 0.9903(3) 0.3160(3) 0.24094(9) 0.0195(7) Uani 1 1 d . .
H16 H 1.0270 0.2435 0.2508 0.023 Uiso 1 1 calc R U
C17 C 0.9979(3) 0.4940(3) 0.19542(9) 0.0173(7) Uani 1 1 d . .
C18 C 0.8794(3) 0.5320(3) 0.20990(8) 0.0159(7) Uani 1 1 d . .
C19 C 0.4911(3) 0.5216(3) 0.15405(9) 0.0177(7) Uani 1 1 d . .
H19 H 0.4126 0.5016 0.1651 0.021 Uiso 1 1 calc R U
C20 C 0.5148(3) 0.5021(3) 0.11294(9) 0.0156(6) Uani 1 1 d . .
C21 C 0.5405(3) 0.0723(3) 0.09892(9) 0.0175(7) Uani 1 1 d . .
C22 C 0.6122(3) 0.0603(3) 0.19945(9) 0.0193(7) Uani 1 1 d . .
C23 C 0.6614(3) 0.1842(3) 0.03239(9) 0.0190(7) Uani 1 1 d . .
H23 H 0.7021 0.2211 0.0103 0.023 Uiso 1 1 calc R U
C24 C 0.8068(3) 0.6417(3) 0.19274(9) 0.0166(7) Uani 1 1 d . .
H24A H 0.8653 0.6969 0.1789 0.020 Uiso 1 1 calc R U
H24B H 0.7680 0.6873 0.2150 0.020 Uiso 1 1 calc R U
C25 C 1.0515(3) 0.3868(3) 0.21201(9) 0.0192(7) Uani 1 1 d . .
H25 H 1.1315 0.3624 0.2032 0.023 Uiso 1 1 calc R U
C26 C 0.4661(3) 0.2673(4) 0.21911(9) 0.0237(8) Uani 1 1 d . .
H26 H 0.4162 0.3355 0.2257 0.028 Uiso 1 1 calc R U
C27 C 0.8190(3) 0.4631(3) 0.24053(8) 0.0165(7) Uani 1 1 d . .
H27 H 0.7423 0.4905 0.2512 0.020 Uiso 1 1 calc R U
C28 C 0.5075(3) 0.0904(3) 0.17503(9) 0.0203(7) Uani 1 1 d . .
C29 C 0.6962(3) -0.0516(3) 0.19118(9) 0.0194(7) Uani 1 1 d . .
H29A H 0.7237 -0.0854 0.2172 0.023 Uiso 1 1 calc R U
H29B H 0.6456 -0.1147 0.1777 0.023 Uiso 1 1 calc R U
C30 C 0.4727(3) 0.0207(3) 0.13648(9) 0.0206(7) Uani 1 1 d . .
H30A H 0.3818 0.0259 0.1323 0.025 Uiso 1 1 calc R U
H30B H 0.4946 -0.0661 0.1398 0.025 Uiso 1 1 calc R U
C31 C 0.8129(3) -0.0267(3) 0.16515(9) 0.0177(7) Uani 1 1 d . .
C32 C 0.6996(4) 0.3043(4) 0.30048(10) 0.0260(8) Uani 1 1 d . .
H32A H 0.7091 0.3781 0.3172 0.031 Uiso 1 1 calc R U
H32B H 0.6750 0.2370 0.3185 0.031 Uiso 1 1 calc R U
C33 C 0.7259(3) 0.5851(3) 0.12101(9) 0.0149(6) Uani 1 1 d . .
C34 C 1.1544(3) 0.0927(3) 0.06507(9) 0.0210(7) Uani 1 1 d . .
H34A H 1.2124 0.0524 0.0463 0.025 Uiso 1 1 calc R U
H34B H 1.0702 0.0897 0.0532 0.025 Uiso 1 1 calc R U
C35 C 0.3593(4) 0.7743(4) 0.06459(11) 0.0315(9) Uani 1 1 d . .
H35 H 0.4256 0.7756 0.0833 0.038 Uiso 1 1 calc R U
C36 C 0.1609(4) 0.6981(4) 0.04157(11) 0.0327(9) Uani 1 1 d . .
H36 H 0.0904 0.6470 0.0444 0.039 Uiso 1 1 calc R U
C37 C 0.2565(4) 0.6965(4) 0.07030(11) 0.0325(9) Uani 1 1 d . .
H37 H 0.2520 0.6445 0.0929 0.039 Uiso 1 1 calc R U
C38 C 0.1722(4) 0.7771(4) 0.00856(10) 0.0323(9) Uani 1 1 d . .
H38 H 0.1072 0.7775 -0.0107 0.039 Uiso 1 1 calc R U
C39 C 0.4246(3) 0.4244(3) 0.04962(9) 0.0193(7) Uani 1 1 d . .
H39A H 0.4234 0.5046 0.0362 0.023 Uiso 1 1 calc R U
H39B H 0.3490 0.3801 0.0411 0.023 Uiso 1 1 calc R U
C40 C 0.8218(3) -0.0572(3) 0.12370(9) 0.0166(6) Uani 1 1 d . .
C41 C 0.5591(3) 0.2426(3) 0.05135(8) 0.0156(6) Uani 1 1 d . .
C42 C 0.7009(3) 0.0707(4) 0.04694(9) 0.0206(7) Uani 1 1 d . .
H42 H 0.7673 0.0304 0.0338 0.025 Uiso 1 1 calc R U
C43 C 0.6448(3) 0.0142(3) 0.08076(9) 0.0176(7) Uani 1 1 d . .
C44 C 0.3615(4) 0.8493(4) 0.03079(11) 0.0284(8) Uani 1 1 d . .
H44 H 0.4310 0.9012 0.0273 0.034 Uiso 1 1 calc R U
N1 N 0.2698(3) 0.8526(3) 0.00252(9) 0.0303(7) Uani 1 1 d . .
C45 C 1.0668(3) 0.5544(3) 0.15986(9) 0.0173(7) Uani 1 1 d . .
H45A H 1.1571 0.5564 0.1653 0.021 Uiso 1 1 calc R U
H45B H 1.0375 0.6390 0.1564 0.021 Uiso 1 1 calc R U
C46 C 0.9185(3) 0.0253(3) 0.18415(9) 0.0198(7) Uani 1 1 d . .
H46 H 0.9140 0.0455 0.2117 0.024 Uiso 1 1 calc R U
C47 C 0.9918(3) 0.3213(3) 0.05507(9) 0.0182(7) Uani 1 1 d . .
H47 H 0.9739 0.2672 0.0337 0.022 Uiso 1 1 calc R U
C48 C 0.9136(3) 0.4213(3) 0.06324(9) 0.0176(7) Uani 1 1 d . .
H48 H 0.8431 0.4344 0.0467 0.021 Uiso 1 1 calc R U
C49 C 0.9370(3) 0.5033(3) 0.09554(8) 0.0148(6) Uani 1 1 d . .
C50 C 0.6437(3) 0.1344(3) 0.23303(9) 0.0193(7) Uani 1 1 d . .
H50 H 0.7124 0.1130 0.2494 0.023 Uiso 1 1 calc R U

loop_
_atom_site_aniso_label
_atom_site_aniso_U_11
_atom_site_aniso_U_22
_atom_site_aniso_U_33
_atom_site_aniso_U_23
_atom_site_aniso_U_13
_atom_site_aniso_U_12
C1 0.0148(16) 0.026(2) 0.0239(16) 0.0049(14) -0.0071(12) -0.0022(14)
C2 0.0179(16) 0.0193(18) 0.0200(14) -0.0015(13) -0.0029(12) 0.0008(13)
O1 0.0116(10) 0.0232(13) 0.0283(11) -0.0028(10) 0.0042(9) 0.0021(10)
C3 0.0177(16) 0.0213(18) 0.0125(13) -0.0004(12) -0.0005(11) 0.0032(14)
C4 0.0148(15) 0.0222(18) 0.0162(14) 0.0001(12) -0.0006(11) 0.0033(14)
C5 0.0187(17) 0.032(2) 0.0204(15) 0.0092(14) 0.0072(13) 0.0032(15)
C6 0.0143(14) 0.0175(17) 0.0112(12) 0.0012(11) -0.0008(11) 0.0005(13)
O2 0.0137(11) 0.0387(16) 0.0258(12) 0.0113(11) 0.0011(9) 0.0015(11)
O3 0.0269(12) 0.0241(14) 0.0142(10) 0.0047(9) 0.0025(9) 0.0029(11)
O4 0.0249(12) 0.0244(14) 0.0223(11) -0.0013(9) 0.0048(9) 0.0027(11)
O5 0.0124(11) 0.0277(14) 0.0162(10) -0.0002(9) -0.0015(8) -0.0016(10)
O6 0.0196(12) 0.0213(13) 0.0147(10) 0.0006(8) -0.0001(8) 0.0025(10)
C7 0.0120(15) 0.0261(19) 0.0224(15) 0.0083(14) 0.0007(12) 0.0019(14)
C8 0.0159(15) 0.0144(17) 0.0161(14) 0.0007(12) -0.0015(11) 0.0033(13)
C9 0.0109(14) 0.0246(19) 0.0143(13) 0.0015(12) 0.0002(11) -0.0020(13)
C10 0.0155(15) 0.0210(18) 0.0130(13) 0.0017(12) 0.0000(11) 0.0010(13)
C11 0.0217(16) 0.0228(18) 0.0105(13) 0.0003(12) -0.0014(12) -0.0025(14)
C12 0.0138(15) 0.0241(19) 0.0152(14) -0.0021(12) 0.0009(11) 0.0004(14)
C13 0.0114(14) 0.0218(18) 0.0165(14) 0.0005(12) 0.0036(11) 0.0035(13)
C14 0.0092(14) 0.0245(18) 0.0127(13) 0.0028(12) 0.0010(10) -0.0027(13)
C15 0.0195(16) 0.0259(19) 0.0157(14) 0.0022(13) 0.0081(12) 0.0002(14)
C16 0.0216(16) 0.0249(19) 0.0120(14) 0.0006(12) -0.0049(12) 0.0033(15)
C17 0.0153(15) 0.0233(18) 0.0134(13) -0.0023(12) -0.0025(11) -0.0009(14)
C18 0.0173(15) 0.0198(18) 0.0106(13) -0.0011(11) -0.0035(11) 0.0003(13)
C19 0.0128(14) 0.0236(18) 0.0167(14) 0.0009(12) 0.0011(12) 0.0026(14)
C20 0.0109(14) 0.0177(17) 0.0181(14) 0.0008(12) -0.0042(11) 0.0009(13)
C21 0.0112(14) 0.0230(18) 0.0184(14) 0.0010(12) -0.0014(11) -0.0038(13)
C22 0.0163(16) 0.0232(19) 0.0184(14) 0.0076(13) 0.0045(12) 0.0005(14)
C23 0.0174(16) 0.029(2) 0.0111(13) 0.0007(12) 0.0004(11) 0.0009(14)
C24 0.0200(16) 0.0171(17) 0.0126(13) -0.0004(12) -0.0014(12) 0.0009(14)
C25 0.0173(15) 0.027(2) 0.0134(13) -0.0026(12) -0.0038(11) 0.0015(14)
C26 0.0222(17) 0.028(2) 0.0212(15) 0.0064(13) 0.0096(13) 0.0076(15)
C27 0.0195(15) 0.0182(17) 0.0118(12) -0.0011(12) -0.0010(11) 0.0027(14)
C28 0.0145(15) 0.0262(19) 0.0201(14) 0.0070(13) 0.0050(12) -0.0002(14)
C29 0.0165(16) 0.0247(19) 0.0171(13) 0.0030(13) 0.0002(12) 0.0012(14)
C30 0.0121(15) 0.0244(19) 0.0253(16) 0.0049(13) 0.0007(12) -0.0011(13)
C31 0.0174(15) 0.0167(17) 0.0191(14) 0.0028(12) -0.0013(12) 0.0009(14)
C32 0.0325(19) 0.031(2) 0.0143(14) -0.0012(13) 0.0053(13) 0.0039(17)
C33 0.0155(15) 0.0146(16) 0.0148(14) 0.0014(12) -0.0026(11) 0.0025(12)
C34 0.0220(17) 0.0250(19) 0.0160(14) -0.0009(13) 0.0012(12) 0.0015(14)
C35 0.0268(18) 0.037(2) 0.0305(18) -0.0029(16) -0.0031(15) 0.0057(17)
C36 0.0275(19) 0.039(2) 0.0316(18) 0.0022(17) 0.0050(15) -0.0102(18)
C37 0.038(2) 0.035(2) 0.0246(17) 0.0072(16) 0.0035(15) 0.0057(18)
C38 0.031(2) 0.045(3) 0.0209(16) 0.0003(16) -0.0024(14) -0.0111(19)
C39 0.0172(16) 0.0240(19) 0.0166(14) -0.0003(12) -0.0030(12) 0.0031(14)
C40 0.0144(15) 0.0158(17) 0.0196(14) 0.0022(12) -0.0023(12) 0.0030(13)
C41 0.0170(14) 0.0159(17) 0.0138(13) -0.0003(12) -0.0043(11) 0.0004(13)
C42 0.0182(16) 0.031(2) 0.0129(13) -0.0032(13) -0.0015(12) 0.0035(15)
C43 0.0151(15) 0.0199(18) 0.0179(14) -0.0024(12) -0.0044(12) -0.0008(14)
C44 0.0214(17) 0.033(2) 0.0311(18) -0.0064(15) 0.0036(14) -0.0019(16)
N1 0.0303(16) 0.039(2) 0.0219(14) 0.0015(13) 0.0041(12) -0.0086(15)
C45 0.0138(15) 0.0217(18) 0.0164(14) 0.0010(13) -0.0027(11) -0.0032(14)
C46 0.0185(16) 0.0228(19) 0.0180(14) 0.0016(13) -0.0019(12) 0.0003(14)
C47 0.0136(15) 0.0273(19) 0.0139(13) -0.0031(12) 0.0012(11) -0.0001(14)
C48 0.0130(15) 0.0269(19) 0.0129(13) 0.0018(12) 0.0017(11) -0.0013(13)
C49 0.0110(14) 0.0218(18) 0.0117(13) 0.0037(12) 0.0013(11) -0.0017(13)
C50 0.0176(15) 0.0215(18) 0.0189(14) 0.0059(13) 0.0051(12) -0.0006(14)

loop_
_atom_type_symbol
_atom_type_description
_atom_type_scat_dispersion_real
_atom_type_scat_dispersion_imag
_atom_type_scat_source
C C 0.0181 0.0091 'International Tables Vol C Tables 4.2.6.8 and 6.1.1.4'
H H 0.0000 0.0000 'International Tables Vol C Tables 4.2.6.8 and 6.1.1.4'
O O 0.0492 0.0322 'International Tables Vol C Tables 4.2.6.8 and 6.1.1.4'
N N 0.0311 0.0180 'International Tables Vol C Tables 4.2.6.8 and 6.1.1.4'

loop_
_geom_angle_atom_site_label_1
_geom_angle_atom_site_label_2
_geom_angle_atom_site_label_3
_geom_angle
C7 C1 C46 119.3(3)
C43 C2 C40 108.1(3)
C13 O1 C34 118.5(2)
C19 C3 C8 121.5(3)
C7 C4 C40 120.4(3)
C26 C5 C28 122.3(3)
C20 C6 C33 119.9(3)
C7 O2 C34 117.8(2)
C11 O3 C32 120.0(3)
C15 O4 C32 121.1(3)
C20 O5 C39 121.3(2)
C41 O6 C39 120.3(2)
C1 C7 C4 120.3(3)
C1 C7 O2 118.8(3)
C4 C7 O2 120.7(3)
C3 C8 C33 118.5(3)
C3 C8 C24 118.0(3)
C33 C8 C24 123.4(3)
C13 C9 C14 120.9(3)
C33 C10 C49 114.0(3)
C27 C11 O3 125.6(3)
C27 C11 C16 120.3(3)
O3 C11 C16 114.1(3)
C41 C12 C21 120.7(3)
C9 C13 C47 120.7(3)
C9 C13 O1 116.8(3)
C47 C13 O1 122.1(3)
C9 C14 C49 119.2(3)
C9 C14 C45 117.7(3)
C49 C14 C45 123.0(3)
O4 C15 C50 125.9(3)
O4 C15 C26 114.5(3)
C50 C15 C26 119.6(3)
C25 C16 C11 118.8(3)
C25 C17 C18 118.2(3)
C25 C17 C45 117.3(3)
C18 C17 C45 124.2(3)
C17 C18 C27 119.5(3)
C17 C18 C24 123.7(3)
C27 C18 C24 116.7(3)
C3 C19 C20 119.4(3)
O5 C20 C19 114.6(3)
O5 C20 C6 124.9(3)
C19 C20 C6 120.4(3)
C12 C21 C43 119.6(3)
C12 C21 C30 117.2(3)
C43 C21 C30 123.2(3)
C50 C22 C28 120.2(3)
C50 C22 C29 117.0(3)
C28 C22 C29 122.8(3)
C42 C23 C41 118.8(3)
C18 C24 C8 111.6(3)
C16 C25 C17 122.4(3)
C5 C26 C15 119.4(3)
C11 C27 C18 120.6(3)
C5 C28 C22 117.8(3)
C5 C28 C30 118.7(3)
C22 C28 C30 123.5(3)
C31 C29 C22 115.5(3)
C28 C30 C21 112.1(3)
C46 C31 C40 118.2(3)
C46 C31 C29 118.0(3)
C40 C31 C29 123.8(3)
O3 C32 O4 115.8(2)
C8 C33 C6 120.0(3)
C8 C33 C10 123.4(3)
C6 C33 C10 116.6(3)
O1 C34 O2 111.2(3)
C44 C35 C37 118.7(3)
C37 C36 C38 118.5(4)
C36 C37 C35 118.3(3)
N1 C38 C36 124.2(3)
O5 C39 O6 116.0(2)
C4 C40 C31 119.7(3)
C4 C40 C2 116.9(3)
C31 C40 C2 123.3(3)
O6 C41 C12 126.0(3)
O6 C41 C23 113.9(3)
C12 C41 C23 120.2(3)
C23 C42 C43 122.3(3)
C42 C43 C21 118.3(3)
C42 C43 C2 117.7(3)
C21 C43 C2 123.7(3)
N1 C44 C35 124.1(4)
C38 N1 C44 116.2(3)
C17 C45 C14 109.2(3)
C1 C46 C31 121.9(3)
C48 C47 C13 118.3(3)
C47 C48 C49 122.2(3)
C48 C49 C14 118.6(3)
C48 C49 C10 118.3(3)
C14 C49 C10 123.1(3)
C15 C50 C22 120.6(3)

loop_
_geom_bond_atom_site_label_1
_geom_bond_atom_site_label_2
_geom_bond_distance
C1 C7 1.373(5)
C1 C46 1.388(5)
C2 C43 1.518(5)
C2 C40 1.520(4)
O1 C13 1.392(4)
O1 C34 1.403(4)
C3 C19 1.386(4)
C3 C8 1.395(5)
C4 C7 1.387(5)
C4 C40 1.398(4)
C5 C26 1.380(5)
C5 C28 1.395(5)
C6 C20 1.386(4)
C6 C33 1.404(4)
O2 C7 1.392(4)
O2 C34 1.408(4)
O3 C11 1.384(4)
O3 C32 1.405(4)
O4 C15 1.382(4)
O4 C32 1.408(4)
O5 C20 1.383(4)
O5 C39 1.403(4)
O6 C41 1.380(4)
O6 C39 1.412(4)
C8 C33 1.399(4)
C8 C24 1.520(4)
C9 C13 1.382(5)
C9 C14 1.392(5)
C10 C33 1.511(4)
C10 C49 1.514(5)
C11 C27 1.382(5)
C11 C16 1.390(5)
C12 C41 1.381(4)
C12 C21 1.398(5)
C13 C47 1.391(4)
C14 C49 1.402(4)
C14 C45 1.522(4)
C15 C50 1.389(5)
C15 C26 1.392(5)
C16 C25 1.377(5)
C17 C25 1.396(5)
C17 C18 1.399(4)
C17 C45 1.518(4)
C18 C27 1.401(4)
C18 C24 1.516(4)
C19 C20 1.384(4)
C21 C43 1.399(5)
C21 C30 1.527(4)
C22 C50 1.398(5)
C22 C28 1.402(5)
C22 C29 1.522(5)
C23 C42 1.377(5)
C23 C41 1.395(5)
C28 C30 1.513(5)
C29 C31 1.521(4)
C31 C46 1.394(5)
C31 C40 1.399(4)
C35 C44 1.370(6)
C35 C37 1.383(6)
C36 C37 1.379(6)
C36 C38 1.381(6)
C38 N1 1.327(5)
C42 C43 1.395(5)
C44 N1 1.339(5)
C47 C48 1.383(5)
C48 C49 1.400(5)
